data_1560840
loop_
_publ_author_name
'Zhang, He'
'Lin, Dong-Qing'
'Li, Bo'
'Liu, Hui-Fang'
'Wang, Sha-Sha'
'Wang, Yong-Xia'
'Sun, Ming-Li'
'Lin, Zong-Qiong'
'Yan, Yong'
'Yu, Meng-Na'
'Xie, Ling-Hai'
'Huang, Wei'

_publ_section_title
;
 Organic Micro-/Nanocrystals of SFX-Based Attractor--Repulsor Molecules
 with the Feature of Crystal-Induced Luminescence Enhancement
;
_journal_issue 11
_journal_name_full 'The Journal of Physical Chemistry C'
_journal_page_first 6249
_journal_page_last 6259
_journal_paper_doi 10.1021/acs.jpcc.0c09702
_journal_volume 125
_journal_year 2021
_chemical_formula_moiety 'C37 H25 N O'
_chemical_formula_sum 'C37 H25 N O'
_chemical_formula_weight 499.62
_chemical_name_systematic C37H25NO
_space_group_crystal_system monoclinic
_space_group_IT_number 14
_space_group_name_Hall '-P 2yn'
_space_group_name_H-M_alt 'P 1 21/n 1'
_symmetry_Int_Tables_number 14
_atom_sites_solution_primary direct
_audit_creation_date 2018-11-10
_audit_creation_method
;
Olex2 1.2-beta
(compiled 2018.05.29 svn.r3508 for OlexSys, GUI svn.r5506)
;
_cell_angle_alpha 90
_cell_angle_beta 96.9476(18)
_cell_angle_gamma 90
_cell_formula_units_Z 4
_cell_length_a 16.7002(12)
_cell_length_b 8.9890(7)
_cell_length_c 17.8237(14)
_cell_measurement_reflns_used 8691
_cell_measurement_temperature 297
_cell_measurement_theta_max 28.1413
_cell_measurement_theta_min 2.3023
_cell_volume 2656.0(4)
_computing_molecular_graphics 'Olex2 (Dolomanov et al., 2009)'
_computing_publication_material 'Olex2 (Dolomanov et al., 2009)'
_computing_structure_refinement 'olex2.refine (Bourhis et al., 2015)'
_computing_structure_solution 'ShelXS (Sheldrick, 2008)'
_diffrn_ambient_temperature 297.41
_diffrn_detector 'CCD area detector'
_diffrn_detector_area_resol_mean 5.6
_diffrn_detector_type 'Bruker SMART CCD 6000 area detector'
_diffrn_measured_fraction_theta_full 0.9895
_diffrn_measured_fraction_theta_max 0.9895
_diffrn_measurement_device 'three-circle diffractometer'
_diffrn_measurement_device_type 'Bruker SMART CCD 6000'
_diffrn_measurement_method '\w scans'
_diffrn_radiation_monochromator graphite
_diffrn_radiation_probe x-ray
_diffrn_radiation_type 'Mo K\a'
_diffrn_radiation_wavelength 0.71073
_diffrn_reflns_av_R_equivalents 0.0368
_diffrn_reflns_av_unetI/netI 0.0416
_diffrn_reflns_limit_h_max 22
_diffrn_reflns_limit_h_min -20
_diffrn_reflns_limit_k_max 11
_diffrn_reflns_limit_k_min -8
_diffrn_reflns_limit_l_max 23
_diffrn_reflns_limit_l_min -23
_diffrn_reflns_number 21329
_diffrn_reflns_theta_full 28.2196
_diffrn_reflns_theta_max 28.22
_diffrn_reflns_theta_min 1.58
_diffrn_source 'sealed X-ray tube'
_diffrn_source_target Mo
_exptl_absorpt_coefficient_mu 0.074
_exptl_absorpt_correction_T_max 0.7457
_exptl_absorpt_correction_T_min 0.6640
_exptl_absorpt_correction_type multi-scan
_exptl_absorpt_process_details 'SADABS 2014/5'
_exptl_crystal_colour 'clear whiteish white'
_exptl_crystal_colour_lustre clear
_exptl_crystal_colour_modifier whiteish
_exptl_crystal_colour_primary white
_exptl_crystal_density_diffrn 1.2493
_exptl_crystal_description cube
_exptl_crystal_F_000 1048.4384
_exptl_crystal_recrystallization_method THF
_refine_diff_density_max 0.2724
_refine_diff_density_min -0.3153
_refine_diff_density_rms 0.0618
_refine_ls_d_res_high 0.7515
_refine_ls_d_res_low 12.9008
_refine_ls_goodness_of_fit_ref 1.0314
_refine_ls_hydrogen_treatment constr
_refine_ls_matrix_type full
_refine_ls_number_constraints 50
_refine_ls_number_parameters 352
_refine_ls_number_reflns 6479
_refine_ls_number_restraints 0
_refine_ls_restrained_S_all 1.0314
_refine_ls_R_factor_all 0.0908
_refine_ls_R_factor_gt 0.0578
_refine_ls_shift/su_max 0.0000
_refine_ls_shift/su_mean 0.0000
_refine_ls_structure_factor_coef Fsqd
_refine_ls_weighting_details 'w=1/[\s^2^(Fo^2^)+(0.0550P)^2^+0.8946P] where P=(Fo^2^+2Fc^2^)/3'
_refine_ls_weighting_scheme calc
_refine_ls_wR_factor_gt 0.1281
_refine_ls_wR_factor_ref 0.1460
_reflns_Friedel_coverage 0.0
_reflns_limit_h_max 15
_reflns_limit_h_min -22
_reflns_limit_k_max 11
_reflns_limit_k_min 0
_reflns_limit_l_max 23
_reflns_limit_l_min -14
_reflns_number_gt 4343
_reflns_number_total 6479
_reflns_threshold_expression I>=2u(I)
_cod_data_source_file jp0c09702_si_003.cif
_cod_data_source_block 111
_cod_depositor_comments 'Adding full bibliography for 1560840--1560841.cif.'
_cod_original_sg_symbol_Hall '-P 2ybc (x-z,y,z)'
_cod_database_code 1560840
_olex2_refinement_description
;
1. Fixed Uiso
 At 1.2 times of:
  All C(H) groups
2.a Aromatic/amide H refined with riding coordinates:
 C1aa(H1aa), C7aa(H7aa), C9aa(H9aa), C2ba(H2ba), C4ba(H4ba), C5ba(H5ba),
 C9ba(H9ba), C1ca(H1ca), C2ca(H2ca), C3ca(H3ca), C4ca(H4ca), C5ca(H5ca),
 C6ca(H6ca), C7ca(H7ca), C8ca(H8ca), C9ca(H9ca), C0da(H0da), C1da(H1da),
 C2da(H2da), C3da(H3da), C4da(H4da), C5da(H5da), C6da(H6da), C7da(H7da), C(H)
;
_olex2_submission_special_instructions 'No special instructions were received'

loop_
_space_group_symop_id
_space_group_symop_operation_xyz
1 x,y,z
2 -x+1/2,y+1/2,-z+1/2
3 -x,-y,-z
4 x-1/2,-y-1/2,z-1/2

loop_
_atom_site_label
_atom_site_type_symbol
_atom_site_fract_x
_atom_site_fract_y
_atom_site_fract_z
_atom_site_U_iso_or_equiv
_atom_site_adp_type
_atom_site_occupancy
_atom_site_refinement_flags_posn
C0aa C 0.26173(9) 0.48491(18) 0.07166(8) 0.0342(3) Uani 1.000000 .
C1aa C 0.33144(9) 0.57889(19) -0.07504(8) 0.0379(4) Uani 1.000000 .
H1aa H 0.28832(9) 0.51730(19) -0.09215(8) 0.0454(4) Uiso 1.000000 R
C2aa C 0.26913(9) 0.64573(17) 0.04708(8) 0.0334(3) Uani 1.000000 .
N3aa N 0.40140(10) 0.50568(18) -0.18134(8) 0.0514(4) Uani 1.000000 .
C4aa C 0.38002(10) 0.80614(18) 0.09308(9) 0.0378(4) Uani 1.000000 .
C5aa C 0.33195(9) 0.65619(17) -0.00872(8) 0.0342(3) Uani 1.000000 .
C6aa C 0.39419(9) 0.75172(18) 0.01811(8) 0.0374(4) Uani 1.000000 .
C7aa C 0.28162(11) 0.7732(2) 0.18013(9) 0.0458(4) Uani 1.000000 .
H7aa H 0.23342(11) 0.7331(2) 0.19211(9) 0.0549(5) Uiso 1.000000 R
C8aa C 0.18819(9) 0.70175(19) 0.01021(8) 0.0373(4) Uani 1.000000 .
C9aa C 0.45755(10) 0.6946(2) -0.09177(10) 0.0487(4) Uani 1.000000 .
H9aa H 0.49987(10) 0.7086(2) -0.12049(10) 0.0585(5) Uiso 1.000000 R
C0ba C 0.30752(10) 0.74467(18) 0.11087(8) 0.0362(3) Uani 1.000000 .
C1ba C 0.39670(10) 0.5942(2) -0.11646(9) 0.0422(4) Uani 1.000000 .
C2ba C 0.42628(11) 0.8947(2) 0.14468(10) 0.0483(4) Uani 1.000000 .
H2ba H 0.47442(11) 0.9357(2) 0.13305(10) 0.0579(5) Uiso 1.000000 R
C3ba C 0.44360(11) 0.5654(2) -0.23945(9) 0.0505(5) Uani 1.000000 .
C4ba C 0.45659(10) 0.7741(2) -0.02541(10) 0.0466(4) Uani 1.000000 .
H4ba H 0.49738(10) 0.8419(2) -0.01015(10) 0.0559(5) Uiso 1.000000 R
C5ba C 0.32377(11) 0.4156(2) 0.11678(11) 0.0499(4) Uani 1.000000 .
H5ba H 0.36905(11) 0.4709(2) 0.13498(11) 0.0599(5) Uiso 1.000000 R
O O 0.13042(8) 0.45458(17) 0.00080(9) 0.0722(5) Uani 1.000000 .
C7ba C 0.12556(10) 0.6055(2) -0.01152(10) 0.0475(4) Uani 1.000000 .
C8ba C 0.19596(10) 0.3991(2) 0.04620(10) 0.0445(4) Uani 1.000000 .
C9ba C 0.39971(13) 0.9216(2) 0.21406(10) 0.0549(5) Uani 1.000000 .
H9ba H 0.43053(13) 0.9806(2) 0.24940(10) 0.0659(6) Uiso 1.000000 R
C0ca C 0.37652(10) 0.3559(2) -0.18452(10) 0.0477(4) Uani 1.000000 .
C1ca C 0.32088(12) 0.2674(2) 0.13574(12) 0.0571(5) Uani 1.000000 .
H1ca H 0.36336(12) 0.2240(2) 0.16667(12) 0.0685(6) Uiso 1.000000 R
C2ca C 0.32827(13) 0.8620(2) 0.23139(10) 0.0543(5) Uani 1.000000 .
H2ca H 0.31122(13) 0.8818(2) 0.27816(10) 0.0651(6) Uiso 1.000000 R
C3ca C 0.25486(12) 0.1844(2) 0.10864(12) 0.0572(5) Uani 1.000000 .
H3ca H 0.25271(12) 0.0839(2) 0.12052(12) 0.0686(6) Uiso 1.000000 R
C4ca C 0.19233(12) 0.2493(2) 0.06425(12) 0.0588(5) Uani 1.000000 .
H4ca H 0.14730(12) 0.1933(2) 0.04609(12) 0.0706(6) Uiso 1.000000 R
C5ca C 0.51325(11) 0.4993(3) -0.25721(11) 0.0608(6) Uani 1.000000 .
H5ca H 0.53172(11) 0.4116(3) -0.23341(11) 0.0730(7) Uiso 1.000000 R
C6ca C 0.17573(12) 0.8509(2) -0.00721(10) 0.0555(5) Uani 1.000000 .
H6ca H 0.21692(12) 0.9187(2) 0.00657(10) 0.0666(6) Uiso 1.000000 R
C7ca C 0.37379(13) 0.2718(2) -0.11982(12) 0.0600(5) Uani 1.000000 .
H7ca H 0.38969(13) 0.3140(2) -0.07274(12) 0.0721(6) Uiso 1.000000 R
C8ca C 0.04235(13) 0.8018(3) -0.06491(12) 0.0686(6) Uani 1.000000 .
H8ca H -0.00646(13) 0.8354(3) -0.08979(12) 0.0824(8) Uiso 1.000000 R
C9ca C 0.10361(14) 0.9007(3) -0.04449(12) 0.0675(6) Uani 1.000000 .
H9ca H 0.09652(14) 1.0012(3) -0.05578(12) 0.0810(7) Uiso 1.000000 R
C0da C 0.05279(12) 0.6547(3) -0.04887(12) 0.0654(6) Uani 1.000000 .
H0da H 0.01133(12) 0.5875(3) -0.06288(12) 0.0785(7) Uiso 1.000000 R
C1da C 0.35425(13) 0.2884(3) -0.25396(12) 0.0722(6) Uani 1.000000 .
H1da H 0.35550(13) 0.3421(3) -0.29839(12) 0.0867(8) Uiso 1.000000 R
C2da C 0.55525(15) 0.5639(4) -0.31039(15) 0.0852(9) Uani 1.000000 .
H2da H 0.60273(15) 0.5202(4) -0.32193(15) 0.1023(11) Uiso 1.000000 R
C3da C 0.5283(2) 0.6906(4) -0.34624(13) 0.0982(11) Uani 1.000000 .
H3da H 0.5574(2) 0.7336(4) -0.38187(13) 0.1179(13) Uiso 1.000000 R
C4da C 0.41542(16) 0.6918(3) -0.27623(12) 0.0758(7) Uani 1.000000 .
H4da H 0.36768(16) 0.7355(3) -0.26531(12) 0.0909(8) Uiso 1.000000 R
C5da C 0.34778(16) 0.1262(3) -0.12432(18) 0.0837(8) Uani 1.000000 .
H5da H 0.34506(16) 0.0722(3) -0.08018(18) 0.1005(9) Uiso 1.000000 R
C6da C 0.32605(17) 0.0603(3) -0.1924(2) 0.1034(10) Uani 1.000000 .
H6da H 0.30865(17) -0.0380(3) -0.1951(2) 0.1241(12) Uiso 1.000000 R
C7da C 0.33019(17) 0.1411(4) -0.25695(19) 0.1023(10) Uani 1.000000 .
H7da H 0.31656(17) 0.0960(4) -0.30371(19) 0.1227(12) Uiso 1.000000 R
C C 0.4588(2) 0.7546(4) -0.33010(14) 0.0977(9) Uani 1.000000 .
H H 0.4400(2) 0.8408(4) -0.35520(14) 0.1173(11) Uiso 1.000000 R

loop_
_atom_site_aniso_label
_atom_site_aniso_U_11
_atom_site_aniso_U_22
_atom_site_aniso_U_33
_atom_site_aniso_U_12
_atom_site_aniso_U_13
_atom_site_aniso_U_23
C0aa 0.0378(7) 0.0334(8) 0.0329(7) 0.0002(7) 0.0105(6) -0.0030(6)
C1aa 0.0420(8) 0.0396(9) 0.0331(8) -0.0023(7) 0.0090(6) -0.0028(7)
C2aa 0.0383(7) 0.0346(8) 0.0286(7) 0.0008(7) 0.0087(6) -0.0010(6)
N3aa 0.0704(10) 0.0500(9) 0.0383(8) -0.0008(8) 0.0246(7) -0.0057(7)
C4aa 0.0473(8) 0.0303(8) 0.0361(8) 0.0011(7) 0.0064(6) -0.0008(7)
C5aa 0.0393(8) 0.0335(8) 0.0312(7) 0.0017(7) 0.0095(6) 0.0014(6)
C6aa 0.0435(8) 0.0340(9) 0.0358(8) -0.0015(7) 0.0089(6) -0.0003(7)
C7aa 0.0598(10) 0.0426(10) 0.0371(8) 0.0001(8) 0.0149(7) -0.0019(7)
C8aa 0.0424(8) 0.0414(9) 0.0296(7) 0.0062(7) 0.0107(6) 0.0008(7)
C9aa 0.0479(9) 0.0555(11) 0.0466(9) -0.0044(9) 0.0215(7) -0.0005(9)
C0ba 0.0466(8) 0.0308(8) 0.0320(7) 0.0033(7) 0.0076(6) 0.0002(6)
C1ba 0.0510(9) 0.0444(10) 0.0333(8) 0.0027(8) 0.0134(7) -0.0022(7)
C2ba 0.0566(10) 0.0400(10) 0.0478(9) -0.0069(8) 0.0047(8) -0.0053(8)
C3ba 0.0608(11) 0.0610(12) 0.0323(8) -0.0052(9) 0.0164(7) -0.0052(8)
C4ba 0.0469(9) 0.0486(11) 0.0460(9) -0.0104(8) 0.0131(7) -0.0015(8)
C5ba 0.0462(9) 0.0430(10) 0.0589(11) -0.0021(8) -0.0004(8) 0.0064(9)
O 0.0532(8) 0.0535(9) 0.1021(12) -0.0095(7) -0.0229(7) 0.0101(8)
C7ba 0.0409(8) 0.0559(12) 0.0459(9) 0.0043(8) 0.0053(7) 0.0068(9)
C8ba 0.0417(8) 0.0424(10) 0.0491(9) -0.0009(8) 0.0042(7) -0.0013(8)
C9ba 0.0779(13) 0.0434(11) 0.0413(9) -0.0029(10) -0.0019(9) -0.0117(8)
C0ca 0.0467(9) 0.0520(11) 0.0463(9) 0.0027(8) 0.0129(7) -0.0107(8)
C1ca 0.0569(11) 0.0446(11) 0.0686(13) 0.0051(9) 0.0024(9) 0.0106(10)
C2ca 0.0819(13) 0.0473(11) 0.0350(9) 0.0004(10) 0.0130(9) -0.0070(8)
C3ca 0.0696(12) 0.0321(10) 0.0715(13) 0.0016(9) 0.0152(10) 0.0053(9)
C4ca 0.0572(11) 0.0407(10) 0.0781(13) -0.0119(9) 0.0058(10) -0.0035(10)
C5ca 0.0539(11) 0.0813(16) 0.0492(10) -0.0110(10) 0.0142(8) -0.0238(11)
C6ca 0.0645(12) 0.0503(12) 0.0509(10) 0.0078(10) 0.0038(9) 0.0075(9)
C7ca 0.0722(13) 0.0488(12) 0.0608(12) 0.0059(10) 0.0148(10) -0.0024(10)
C8ca 0.0535(11) 0.0958(18) 0.0563(12) 0.0223(12) 0.0052(9) 0.0241(12)
C9ca 0.0807(15) 0.0624(14) 0.0589(12) 0.0283(12) 0.0066(11) 0.0183(11)
C0da 0.0457(10) 0.0842(17) 0.0645(12) 0.0026(11) -0.0011(9) 0.0171(12)
C1da 0.0703(13) 0.0897(18) 0.0580(12) -0.0113(13) 0.0126(10) -0.0231(12)
C2da 0.0727(15) 0.119(2) 0.0698(15) -0.0405(16) 0.0343(12) -0.0412(16)
C3da 0.123(2) 0.129(3) 0.0494(13) -0.070(2) 0.0375(14) -0.0216(16)
C4da 0.0963(17) 0.0752(16) 0.0591(13) 0.0056(14) 0.0230(12) 0.0130(12)
C5da 0.0877(17) 0.0551(15) 0.114(2) 0.0048(13) 0.0371(15) 0.0031(15)
C6da 0.091(2) 0.0696(19) 0.156(3) -0.0251(15) 0.044(2) -0.037(2)
C7da 0.0929(19) 0.105(2) 0.109(2) -0.0318(18) 0.0139(17) -0.059(2)
C 0.146(3) 0.091(2) 0.0566(14) -0.031(2) 0.0146(16) 0.0162(14)

loop_
_atom_type_symbol
_atom_type_scat_dispersion_real
_atom_type_scat_dispersion_imag
_atom_type_scat_Cromer_Mann_a1
_atom_type_scat_Cromer_Mann_a2
_atom_type_scat_Cromer_Mann_a3
_atom_type_scat_Cromer_Mann_a4
_atom_type_scat_Cromer_Mann_b1
_atom_type_scat_Cromer_Mann_b2
_atom_type_scat_Cromer_Mann_b3
_atom_type_scat_Cromer_Mann_b4
_atom_type_scat_Cromer_Mann_c
_atom_type_scat_source
_atom_type_scat_dispersion_source
H 0.00000 0.00000 0.49300 0.32291 0.14019 0.04081 10.51090 26.12570 3.14236 57.79970 0.0030380000826 'International Tables Volume C Table 6.1.1.4 (pp. 500-502)' 'Henke, Gullikson and Davis, At. Data and Nucl. Data Tables, 1993, 54, 2'
C 0.00347 0.00161 2.31000 1.02000 1.58860 0.86500 20.84390 10.20750 0.56870 51.65120 0.215599998832 'International Tables Volume C Table 6.1.1.4 (pp. 500-502)' 'Henke, Gullikson and Davis, At. Data and Nucl. Data Tables, 1993, 54, 2'
O 0.01158 0.00611 3.04850 2.28680 1.54630 0.86700 13.27710 5.70110 0.32390 32.90890 0.250800013542 'International Tables Volume C Table 6.1.1.4 (pp. 500-502)' 'Henke, Gullikson and Davis, At. Data and Nucl. Data Tables, 1993, 54, 2'
N 0.00653 0.00323 12.21260 3.13220 2.01250 1.16630 0.00570 9.89330 28.99750 0.58260 -11.5290002823 'International Tables Volume C Table 6.1.1.4 (pp. 500-502)' 'Henke, Gullikson and Davis, At. Data and Nucl. Data Tables, 1993, 54, 2'

loop_
_geom_angle_atom_site_label_1
_geom_angle_atom_site_label_2
_geom_angle_atom_site_label_3
_geom_angle
_geom_angle_site_symmetry_1
_geom_angle_site_symmetry_3
_geom_angle_publ_flag
C5ba C0aa C2aa 121.04(14) . . ?
C8ba C0aa C2aa 121.89(14) . . ?
C8ba C0aa C5ba 116.93(16) . . ?
C1ba C1aa C5aa 118.87(15) . . ?
C5aa C2aa C0aa 109.34(12) . . ?
C8aa C2aa C0aa 109.98(13) . . ?
C8aa C2aa C5aa 110.04(12) . . ?
C0ba C2aa C0aa 112.45(12) . . ?
C0ba C2aa C5aa 100.91(12) . . ?
C0ba C2aa C8aa 113.73(13) . . ?
C3ba N3aa C1ba 117.61(15) . . ?
C0ca N3aa C1ba 121.71(14) . . ?
C0ca N3aa C3ba 120.00(14) . . ?
C0ba C4aa C6aa 108.25(14) . . ?
C2ba C4aa C6aa 131.27(15) . . ?
C2ba C4aa C0ba 120.39(15) . . ?
C2aa C5aa C1aa 126.51(14) . . ?
C6aa C5aa C1aa 122.50(14) . . ?
C6aa C5aa C2aa 110.92(13) . . ?
C5aa C6aa C4aa 108.86(13) . . ?
C4ba C6aa C4aa 132.46(15) . . ?
C4ba C6aa C5aa 118.62(14) . . ?
C2ca C7aa C0ba 119.10(17) . . ?
C7ba C8aa C2aa 121.37(15) . . ?
C6ca C8aa C2aa 121.35(16) . . ?
C6ca C8aa C7ba 117.16(16) . . ?
C4ba C9aa C1ba 121.50(15) . . ?
C4aa C0ba C2aa 111.01(12) . . ?
C7aa C0ba C2aa 128.83(15) . . ?
C7aa C0ba C4aa 120.11(15) . . ?
N3aa C1ba C1aa 120.12(16) . . ?
C9aa C1ba C1aa 118.96(15) . . ?
C9aa C1ba N3aa 120.90(14) . . ?
C9ba C2ba C4aa 118.79(17) . . ?
C5ca C3ba N3aa 120.64(19) . . ?
C4da C3ba N3aa 119.31(18) . . ?
C4da C3ba C5ca 120.03(19) . . ?
C9aa C4ba C6aa 119.35(16) . . ?
C1ca C5ba C0aa 122.24(18) . . ?
C8ba O C7ba 118.64(14) . . ?
O C7ba C8aa 123.17(15) . . ?
C0da C7ba C8aa 121.80(19) . . ?
C0da C7ba O 115.02(18) . . ?
O C8ba C0aa 122.65(16) . . ?
C4ca C8ba C0aa 121.59(17) . . ?
C4ca C8ba O 115.76(16) . . ?
C2ca C9ba C2ba 120.85(17) . . ?
C7ca C0ca N3aa 121.88(16) . . ?
C1da C0ca N3aa 120.00(19) . . ?
C1da C0ca C7ca 118.1(2) . . ?
C3ca C1ca C5ba 119.40(18) . . ?
C9ba C2ca C7aa 120.75(16) . . ?
C4ca C3ca C1ca 119.96(18) . . ?
C3ca C4ca C8ba 119.88(18) . . ?
C2da C5ca C3ba 119.5(2) . . ?
C9ca C6ca C8aa 121.4(2) . . ?
C5da C7ca C0ca 120.8(2) . . ?
C0da C8ca C9ca 120.16(19) . . ?
C8ca C9ca C6ca 119.8(2) . . ?
C8ca C0da C7ba 119.6(2) . . ?
C7da C1da C0ca 119.9(3) . . ?
C3da C2da C5ca 120.8(3) . . ?
C C3da C2da 120.0(2) . . ?
C C4da C3ba 119.4(3) . . ?
C6da C5da C7ca 120.9(3) . . ?
C7da C6da C5da 119.0(3) . . ?
C6da C7da C1da 121.3(3) . . ?
C4da C C3da 120.3(3) . . ?

loop_
_geom_bond_atom_site_label_1
_geom_bond_atom_site_label_2
_geom_bond_distance
_geom_bond_site_symmetry_2
_geom_bond_publ_flag
C0aa C2aa 1.520(2) . ?
C0aa C5ba 1.381(2) . ?
C0aa C8ba 1.373(2) . ?
C1aa C5aa 1.370(2) . ?
C1aa C1ba 1.395(2) . ?
C2aa C5aa 1.5333(19) . ?
C2aa C8aa 1.516(2) . ?
C2aa C0ba 1.523(2) . ?
N3aa C1ba 1.413(2) . ?
N3aa C3ba 1.426(2) . ?
N3aa C0ca 1.408(2) . ?
C4aa C6aa 1.469(2) . ?
C4aa C0ba 1.402(2) . ?
C4aa C2ba 1.380(2) . ?
C5aa C6aa 1.388(2) . ?
C6aa C4ba 1.387(2) . ?
C7aa C0ba 1.381(2) . ?
C7aa C2ca 1.381(3) . ?
C8aa C7ba 1.376(2) . ?
C8aa C6ca 1.386(3) . ?
C9aa C1ba 1.390(2) . ?
C9aa C4ba 1.384(2) . ?
C2ba C9ba 1.385(2) . ?
C3ba C5ca 1.377(3) . ?
C3ba C4da 1.366(3) . ?
C5ba C1ca 1.377(3) . ?
O C7ba 1.375(2) . ?
O C8ba 1.374(2) . ?
C7ba C0da 1.386(3) . ?
C8ba C4ca 1.388(3) . ?
C9ba C2ca 1.376(3) . ?
C0ca C7ca 1.385(3) . ?
C0ca C1da 1.388(3) . ?
C1ca C3ca 1.370(3) . ?
C3ca C4ca 1.363(3) . ?
C5ca C2da 1.374(3) . ?
C6ca C9ca 1.378(3) . ?
C7ca C5da 1.378(3) . ?
C8ca C9ca 1.371(3) . ?
C8ca C0da 1.360(3) . ?
C1da C7da 1.383(4) . ?
C2da C3da 1.356(4) . ?
C3da C 1.358(4) . ?
C4da C 1.390(3) . ?
C5da C6da 1.359(4) . ?
C6da C7da 1.370(4) . ?
